data_4516664
loop_
_publ_author_name
'Tseng, Kuei-Nin T.'
'Kampf, Jeff W.'
'Szymczak, Nathaniel K.'

_publ_section_title
;
 Mechanism of N,N,N-Amide Ruthenium(II) Hydride Mediated Acceptorless
 Alcohol Dehydrogenation: Inner-Sphere \b-H Elimination versus
 Outer-Sphere Bifunctional Metal--Ligand Cooperativity
;
_journal_issue 9
_journal_name_full 'ACS Catalysis'
_journal_page_first 5468
_journal_paper_doi 10.1021/acscatal.5b00952
_journal_volume 5
_journal_year 2015
_chemical_formula_moiety 'C40 H33 F3 N5 O P Ru'
_chemical_formula_sum 'C40 H33 F3 N5 O P Ru'
_chemical_formula_weight 788.75
_space_group_IT_number 2
_space_group_name_Hall '-P 1'
_space_group_name_H-M_alt 'P -1'
_symmetry_cell_setting triclinic
_symmetry_space_group_name_H-M 'P -1'
_atom_sites_solution_hydrogens geom
_atom_sites_solution_primary direct
_atom_sites_solution_secondary difmap
_audit_creation_method SHELXL-97
_cell_angle_alpha 79.884(6)
_cell_angle_beta 84.512(6)
_cell_angle_gamma 68.604(5)
_cell_formula_units_Z 2
_cell_length_a 9.4999(2)
_cell_length_b 10.3978(2)
_cell_length_c 18.4333(13)
_cell_measurement_reflns_used 32825
_cell_measurement_temperature 85(2)
_cell_measurement_theta_max 68.30
_cell_measurement_theta_min 2.40
_cell_volume 1667.97(14)
_computing_cell_refinement 'CrystalClear-SM Expert 2.0 r12'
_computing_data_collection 'CrystalClear-SM Expert 2.0 r12 (Rigaku, 2011)'
_computing_data_reduction 'CrystalClear-SM Expert 2.0 r12'
_computing_molecular_graphics 'Bruker SHELXTL'
_computing_publication_material 'Bruker SHELXTL'
_computing_structure_refinement 'SHELXL-97 (Sheldrick, 1997)'
_computing_structure_solution 'SHELXS-97 (Sheldrick, 1990)'
_diffrn_ambient_temperature 85(2)
_diffrn_detector_area_resol_mean 29.257
_diffrn_measured_fraction_theta_full 0.987
_diffrn_measured_fraction_theta_max 0.987
_diffrn_measurement_device_type 'Rigaku Saturn70 CCD'
_diffrn_measurement_method \w
_diffrn_radiation_monochromator confocal
_diffrn_radiation_source 'micro-focus rotating anode'
_diffrn_radiation_type CuK\a
_diffrn_radiation_wavelength 1.54178
_diffrn_reflns_av_R_equivalents 0.0395
_diffrn_reflns_av_sigmaI/netI 0.0222
_diffrn_reflns_limit_h_max 11
_diffrn_reflns_limit_h_min -11
_diffrn_reflns_limit_k_max 12
_diffrn_reflns_limit_k_min -12
_diffrn_reflns_limit_l_max 22
_diffrn_reflns_limit_l_min -22
_diffrn_reflns_number 44741
_diffrn_reflns_theta_full 68.23
_diffrn_reflns_theta_max 68.23
_diffrn_reflns_theta_min 2.44
_exptl_absorpt_coefficient_mu 4.756
_exptl_absorpt_correction_T_max 0.7634
_exptl_absorpt_correction_T_min 0.5557
_exptl_absorpt_correction_type multi-scan
_exptl_absorpt_process_details
; 
    Higashi, T. (1995). Program for Absorption Correction. 
    Rigaku Corporation, Tokyo, Japan. 
;
_exptl_crystal_colour black
_exptl_crystal_density_diffrn 1.570
_exptl_crystal_density_method 'not measured'
_exptl_crystal_description block
_exptl_crystal_F_000 804
_exptl_crystal_size_max 0.14
_exptl_crystal_size_mid 0.10
_exptl_crystal_size_min 0.06
_refine_diff_density_max 0.449
_refine_diff_density_min -0.512
_refine_diff_density_rms 0.069
_refine_ls_extinction_method none
_refine_ls_goodness_of_fit_ref 1.066
_refine_ls_hydrogen_treatment constr
_refine_ls_matrix_type full
_refine_ls_number_parameters 462
_refine_ls_number_reflns 6040
_refine_ls_number_restraints 0
_refine_ls_restrained_S_all 1.066
_refine_ls_R_factor_all 0.0248
_refine_ls_R_factor_gt 0.0242
_refine_ls_shift/su_max 0.002
_refine_ls_shift/su_mean 0.000
_refine_ls_structure_factor_coef Fsqd
_refine_ls_weighting_details 'calc w=1/[\s^2^(Fo^2^)+(0.0371P)^2^+1.2241P] where P=(Fo^2^+2Fc^2^)/3'
_refine_ls_weighting_scheme calc
_refine_ls_wR_factor_gt 0.0642
_refine_ls_wR_factor_ref 0.0647
_reflns_number_gt 5893
_reflns_number_total 6040
_reflns_threshold_expression >2sigma(I)
_cod_data_source_file cs5b00952_si_002.cif
_cod_data_source_block kt3116
_cod_original_cell_volume 1667.97(13)
_cod_original_sg_symbol_H-M P-1
_cod_database_code 4516664

loop_
_symmetry_equiv_pos_as_xyz
'x, y, z'
'-x, -y, -z'

loop_
_atom_site_label
_atom_site_type_symbol
_atom_site_fract_x
_atom_site_fract_y
_atom_site_fract_z
_atom_site_U_iso_or_equiv
_atom_site_adp_type
_atom_site_occupancy
_atom_site_symmetry_multiplicity
_atom_site_calc_flag
_atom_site_refinement_flags
Ru1 Ru 0.555743(14) 0.390671(14) 0.804646(7) 0.01123(6) Uani 1 1 d .
P1 P 0.79549(5) 0.29302(5) 0.75208(3) 0.01214(10) Uani 1 1 d .
F1 F 0.24415(16) 0.75863(14) 0.81043(9) 0.0369(3) Uani 1 1 d .
F2 F 0.10728(14) 0.70998(14) 0.90392(7) 0.0290(3) Uani 1 1 d .
F3 F 0.02470(15) 0.75238(16) 0.79443(8) 0.0380(3) Uani 1 1 d .
O1 O 0.35248(15) 0.47320(15) 0.86326(7) 0.0182(3) Uani 1 1 d .
N1 N 0.62702(17) 0.52669(17) 0.84844(9) 0.0139(3) Uani 1 1 d .
N2 N 0.58263(17) 0.70649(17) 0.74038(9) 0.0141(3) Uani 1 1 d .
N3 N 0.49199(17) 0.52853(17) 0.71670(9) 0.0140(3) Uani 1 1 d .
N4 N 0.39008(17) 0.40483(18) 0.64835(9) 0.0157(3) Uani 1 1 d .
N5 N 0.45912(17) 0.26483(17) 0.76834(9) 0.0144(3) Uani 1 1 d .
C1 C 0.6469(2) 0.3604(2) 0.96123(11) 0.0196(4) Uani 1 1 d .
H1A H 0.5454 0.3619 0.9541 0.029 Uiso 1 1 calc R
H1B H 0.6611 0.3535 1.0139 0.029 Uiso 1 1 calc R
H1C H 0.7227 0.2796 0.9422 0.029 Uiso 1 1 calc R
C2 C 0.6645(2) 0.4914(2) 0.92091(11) 0.0162(4) Uani 1 1 d .
C3 C 0.7186(2) 0.5716(2) 0.95513(11) 0.0194(4) Uani 1 1 d .
H3 H 0.7423 0.5457 1.0058 0.023 Uiso 1 1 calc R
C4 C 0.7381(2) 0.6902(2) 0.91487(11) 0.0209(4) Uani 1 1 d .
H4 H 0.7804 0.7434 0.9367 0.025 Uiso 1 1 calc R
C5 C 0.6949(2) 0.7294(2) 0.84280(11) 0.0187(4) Uani 1 1 d .
H5 H 0.7063 0.8110 0.8147 0.022 Uiso 1 1 calc R
C6 C 0.6340(2) 0.6490(2) 0.81046(10) 0.0145(4) Uani 1 1 d .
C7 C 0.5166(2) 0.6536(2) 0.70152(10) 0.0139(4) Uani 1 1 d .
C8 C 0.4574(2) 0.7232(2) 0.62843(10) 0.0138(4) Uani 1 1 d .
C9 C 0.4543(2) 0.8482(2) 0.58655(11) 0.0173(4) Uani 1 1 d .
H9 H 0.4912 0.9094 0.6048 0.021 Uiso 1 1 calc R
C10 C 0.3949(2) 0.8813(2) 0.51648(11) 0.0190(4) Uani 1 1 d .
H10 H 0.3916 0.9665 0.4865 0.023 Uiso 1 1 calc R
C11 C 0.3403(2) 0.7914(2) 0.48966(11) 0.0197(4) Uani 1 1 d .
H11 H 0.3013 0.8160 0.4416 0.024 Uiso 1 1 calc R
C12 C 0.3422(2) 0.6673(2) 0.53214(11) 0.0178(4) Uani 1 1 d .
H12 H 0.3040 0.6066 0.5142 0.021 Uiso 1 1 calc R
C13 C 0.4016(2) 0.6339(2) 0.60165(10) 0.0144(4) Uani 1 1 d .
C14 C 0.4259(2) 0.5102(2) 0.65805(10) 0.0142(4) Uani 1 1 d .
C15 C 0.4007(2) 0.2898(2) 0.70020(11) 0.0151(4) Uani 1 1 d .
C16 C 0.3430(2) 0.1950(2) 0.67925(12) 0.0189(4) Uani 1 1 d .
H16 H 0.3066 0.2110 0.6310 0.023 Uiso 1 1 calc R
C17 C 0.3387(2) 0.0803(2) 0.72748(12) 0.0202(4) Uani 1 1 d .
H17 H 0.2996 0.0166 0.7133 0.024 Uiso 1 1 calc R
C18 C 0.3930(2) 0.0591(2) 0.79795(12) 0.0192(4) Uani 1 1 d .
H18 H 0.3900 -0.0189 0.8329 0.023 Uiso 1 1 calc R
C19 C 0.4511(2) 0.1524(2) 0.81641(11) 0.0162(4) Uani 1 1 d .
C20 C 0.5148(2) 0.1316(2) 0.89082(11) 0.0211(4) Uani 1 1 d .
H20A H 0.6172 0.1348 0.8847 0.032 Uiso 1 1 calc R
H20B H 0.5186 0.0406 0.9181 0.032 Uiso 1 1 calc R
H20C H 0.4503 0.2058 0.9183 0.032 Uiso 1 1 calc R
C21 C 0.8502(2) 0.1456(2) 0.69925(10) 0.0143(4) Uani 1 1 d .
C22 C 0.9758(2) 0.1244(2) 0.65005(12) 0.0198(4) Uani 1 1 d .
H22 H 1.0306 0.1861 0.6442 0.024 Uiso 1 1 calc R
C23 C 1.0208(2) 0.0144(2) 0.60987(12) 0.0229(4) Uani 1 1 d .
H23 H 1.1057 0.0014 0.5765 0.027 Uiso 1 1 calc R
C24 C 0.9423(2) -0.0768(2) 0.61827(11) 0.0212(4) Uani 1 1 d .
H24 H 0.9727 -0.1514 0.5902 0.025 Uiso 1 1 calc R
C25 C 0.8199(2) -0.0593(2) 0.66735(11) 0.0187(4) Uani 1 1 d .
H25 H 0.7669 -0.1226 0.6736 0.022 Uiso 1 1 calc R
C26 C 0.7742(2) 0.0517(2) 0.70776(10) 0.0152(4) Uani 1 1 d .
H26 H 0.6900 0.0633 0.7415 0.018 Uiso 1 1 calc R
C27 C 0.9371(2) 0.2244(2) 0.82371(10) 0.0154(4) Uani 1 1 d .
C28 C 0.9729(2) 0.3147(2) 0.86087(11) 0.0174(4) Uani 1 1 d .
H28 H 0.9342 0.4126 0.8443 0.021 Uiso 1 1 calc R
C29 C 1.0645(2) 0.2625(2) 0.92167(11) 0.0204(4) Uani 1 1 d .
H29 H 1.0891 0.3246 0.9459 0.025 Uiso 1 1 calc R
C30 C 1.1196(2) 0.1213(2) 0.94689(11) 0.0224(4) Uani 1 1 d .
H30 H 1.1808 0.0862 0.9889 0.027 Uiso 1 1 calc R
C31 C 1.0855(2) 0.0296(2) 0.91092(12) 0.0216(4) Uani 1 1 d .
H31 H 1.1236 -0.0680 0.9283 0.026 Uiso 1 1 calc R
C32 C 0.9955(2) 0.0814(2) 0.84947(11) 0.0181(4) Uani 1 1 d .
H32 H 0.9735 0.0184 0.8248 0.022 Uiso 1 1 calc R
C33 C 0.8558(2) 0.4151(2) 0.68333(10) 0.0144(4) Uani 1 1 d .
C34 C 0.7790(2) 0.4592(2) 0.61692(10) 0.0159(4) Uani 1 1 d .
H34 H 0.7031 0.4236 0.6100 0.019 Uiso 1 1 calc R
C35 C 0.8115(2) 0.5529(2) 0.56160(11) 0.0180(4) Uani 1 1 d .
H35 H 0.7569 0.5827 0.5174 0.022 Uiso 1 1 calc R
C36 C 0.9240(2) 0.6040(2) 0.57030(11) 0.0196(4) Uani 1 1 d .
H36 H 0.9461 0.6695 0.5325 0.024 Uiso 1 1 calc R
C37 C 1.0040(2) 0.5586(2) 0.63474(12) 0.0212(4) Uani 1 1 d .
H37 H 1.0824 0.5920 0.6404 0.025 Uiso 1 1 calc R
C38 C 0.9709(2) 0.4653(2) 0.69088(11) 0.0179(4) Uani 1 1 d .
H38 H 1.0265 0.4352 0.7347 0.021 Uiso 1 1 calc R
C39 C 0.2201(2) 0.5351(2) 0.82771(11) 0.0197(4) Uani 1 1 d .
H39A H 0.1484 0.4882 0.8492 0.024 Uiso 1 1 calc R
H39B H 0.2386 0.5234 0.7751 0.024 Uiso 1 1 calc R
C40 C 0.1502(2) 0.6882(2) 0.83338(12) 0.0233(4) Uani 1 1 d .

loop_
_atom_site_aniso_label
_atom_site_aniso_U_11
_atom_site_aniso_U_22
_atom_site_aniso_U_33
_atom_site_aniso_U_23
_atom_site_aniso_U_13
_atom_site_aniso_U_12
Ru1 0.01217(8) 0.01243(9) 0.00894(8) -0.00142(6) -0.00190(5) -0.00391(6)
P1 0.0122(2) 0.0136(2) 0.0111(2) -0.00310(18) -0.00172(16) -0.00428(18)
F1 0.0363(7) 0.0220(7) 0.0504(9) -0.0033(6) 0.0101(6) -0.0119(6)
F2 0.0289(6) 0.0301(7) 0.0239(6) -0.0108(6) 0.0007(5) -0.0029(5)
F3 0.0272(7) 0.0396(8) 0.0320(7) 0.0003(6) -0.0108(6) 0.0058(6)
O1 0.0183(6) 0.0224(8) 0.0126(6) -0.0033(6) 0.0004(5) -0.0057(6)
N1 0.0139(7) 0.0155(8) 0.0108(8) -0.0025(6) -0.0023(6) -0.0029(6)
N2 0.0161(7) 0.0147(8) 0.0115(8) -0.0026(6) -0.0025(6) -0.0048(6)
N3 0.0138(7) 0.0164(8) 0.0130(8) -0.0047(6) -0.0014(6) -0.0057(6)
N4 0.0155(7) 0.0180(9) 0.0145(8) -0.0027(7) -0.0030(6) -0.0064(6)
N5 0.0118(7) 0.0158(8) 0.0146(8) -0.0020(7) -0.0007(6) -0.0038(6)
C1 0.0217(10) 0.0221(11) 0.0145(9) 0.0002(8) -0.0043(7) -0.0076(8)
C2 0.0159(9) 0.0189(10) 0.0123(9) -0.0035(8) -0.0016(7) -0.0037(8)
C3 0.0237(10) 0.0214(11) 0.0127(9) -0.0031(8) -0.0061(7) -0.0059(8)
C4 0.0273(10) 0.0204(11) 0.0187(10) -0.0073(9) -0.0066(8) -0.0095(8)
C5 0.0231(10) 0.0161(10) 0.0177(10) -0.0023(8) -0.0052(8) -0.0071(8)
C6 0.0152(8) 0.0155(10) 0.0128(9) -0.0037(8) -0.0015(7) -0.0044(7)
C7 0.0129(8) 0.0147(9) 0.0137(9) -0.0037(8) -0.0008(7) -0.0034(7)
C8 0.0148(8) 0.0153(9) 0.0099(9) -0.0006(7) -0.0008(7) -0.0043(7)
C9 0.0180(9) 0.0195(10) 0.0146(9) -0.0033(8) -0.0019(7) -0.0063(8)
C10 0.0220(9) 0.0182(10) 0.0148(9) 0.0033(8) -0.0028(7) -0.0068(8)
C11 0.0209(9) 0.0264(11) 0.0112(9) -0.0009(8) -0.0049(7) -0.0077(8)
C12 0.0195(9) 0.0231(11) 0.0128(9) -0.0034(8) -0.0040(7) -0.0087(8)
C13 0.0144(8) 0.0165(10) 0.0120(9) -0.0018(8) -0.0011(7) -0.0052(7)
C14 0.0125(8) 0.0192(10) 0.0115(9) -0.0045(8) -0.0012(7) -0.0051(7)
C15 0.0124(8) 0.0162(10) 0.0166(9) -0.0046(8) -0.0003(7) -0.0039(7)
C16 0.0184(9) 0.0191(10) 0.0210(10) -0.0062(8) -0.0036(8) -0.0066(8)
C17 0.0181(9) 0.0185(10) 0.0273(11) -0.0069(9) -0.0017(8) -0.0086(8)
C18 0.0167(9) 0.0160(10) 0.0246(11) -0.0020(8) 0.0013(8) -0.0065(8)
C19 0.0124(8) 0.0163(10) 0.0180(10) -0.0018(8) -0.0001(7) -0.0033(7)
C20 0.0254(10) 0.0199(11) 0.0186(10) 0.0025(8) -0.0029(8) -0.0106(8)
C21 0.0137(8) 0.0147(9) 0.0133(9) -0.0022(7) -0.0052(7) -0.0024(7)
C22 0.0165(9) 0.0213(11) 0.0235(10) -0.0071(9) -0.0005(8) -0.0074(8)
C23 0.0196(10) 0.0239(11) 0.0234(11) -0.0101(9) 0.0030(8) -0.0035(8)
C24 0.0245(10) 0.0183(10) 0.0190(10) -0.0086(8) -0.0032(8) -0.0026(8)
C25 0.0226(10) 0.0151(10) 0.0186(10) -0.0001(8) -0.0085(8) -0.0060(8)
C26 0.0162(9) 0.0141(10) 0.0137(9) -0.0014(8) -0.0032(7) -0.0030(7)
C27 0.0122(8) 0.0218(10) 0.0134(9) -0.0040(8) 0.0000(7) -0.0070(7)
C28 0.0151(9) 0.0200(10) 0.0172(10) -0.0042(8) -0.0018(7) -0.0055(8)
C29 0.0216(10) 0.0258(11) 0.0171(10) -0.0063(9) -0.0038(8) -0.0100(8)
C30 0.0230(10) 0.0287(12) 0.0159(10) -0.0007(9) -0.0068(8) -0.0095(9)
C31 0.0239(10) 0.0193(11) 0.0193(10) 0.0009(8) -0.0043(8) -0.0060(8)
C32 0.0171(9) 0.0208(10) 0.0167(9) -0.0034(8) -0.0020(7) -0.0066(8)
C33 0.0147(8) 0.0131(9) 0.0142(9) -0.0036(8) 0.0005(7) -0.0031(7)
C34 0.0145(8) 0.0199(10) 0.0143(9) -0.0070(8) 0.0006(7) -0.0054(8)
C35 0.0206(9) 0.0196(10) 0.0124(9) -0.0041(8) 0.0006(7) -0.0052(8)
C36 0.0241(10) 0.0172(10) 0.0180(10) -0.0022(8) 0.0040(8) -0.0092(8)
C37 0.0196(9) 0.0216(11) 0.0248(11) -0.0026(9) 0.0002(8) -0.0108(8)
C38 0.0169(9) 0.0185(10) 0.0185(10) -0.0032(8) -0.0038(7) -0.0057(8)
C39 0.0190(9) 0.0230(11) 0.0178(10) -0.0040(8) 0.0017(8) -0.0086(8)
C40 0.0193(10) 0.0249(12) 0.0215(11) -0.0028(9) -0.0022(8) -0.0028(8)

loop_
_atom_type_symbol
_atom_type_description
_atom_type_scat_dispersion_real
_atom_type_scat_dispersion_imag
_atom_type_scat_source
C C 0.0181 0.0091 'International Tables Vol C Tables 4.2.6.8 and 6.1.1.4'
H H 0.0000 0.0000 'International Tables Vol C Tables 4.2.6.8 and 6.1.1.4'
N N 0.0311 0.0180 'International Tables Vol C Tables 4.2.6.8 and 6.1.1.4'
O O 0.0492 0.0322 'International Tables Vol C Tables 4.2.6.8 and 6.1.1.4'
F F 0.0727 0.0534 'International Tables Vol C Tables 4.2.6.8 and 6.1.1.4'
P P 0.2955 0.4335 'International Tables Vol C Tables 4.2.6.8 and 6.1.1.4'
Ru Ru 0.0552 3.2960 'International Tables Vol C Tables 4.2.6.8 and 6.1.1.4'

loop_
_geom_angle_atom_site_label_1
_geom_angle_atom_site_label_2
_geom_angle_atom_site_label_3
_geom_angle
N3 Ru1 N5 90.58(7)
N3 Ru1 N1 90.01(7)
N5 Ru1 N1 172.78(6)
N3 Ru1 O1 94.05(6)
N5 Ru1 O1 86.81(6)
N1 Ru1 O1 85.97(6)
N3 Ru1 P1 91.27(5)
N5 Ru1 P1 96.90(4)
N1 Ru1 P1 90.28(4)
O1 Ru1 P1 173.48(4)
C27 P1 C33 106.76(9)
C27 P1 C21 101.46(9)
C33 P1 C21 98.23(9)
C27 P1 Ru1 110.12(6)
C33 P1 Ru1 114.48(6)
C21 P1 Ru1 123.86(6)
C39 O1 Ru1 120.56(12)
C6 N1 C2 118.72(16)
C6 N1 Ru1 124.32(12)
C2 N1 Ru1 116.93(13)
C7 N2 C6 124.94(18)
C14 N3 C7 110.06(16)
C14 N3 Ru1 124.51(14)
C7 N3 Ru1 125.26(12)
C14 N4 C15 125.29(16)
C19 N5 C15 118.48(16)
C19 N5 Ru1 117.34(12)
C15 N5 Ru1 124.17(14)
C2 C1 H1A 109.5
C2 C1 H1B 109.5
H1A C1 H1B 109.5
C2 C1 H1C 109.5
H1A C1 H1C 109.5
H1B C1 H1C 109.5
N1 C2 C3 121.89(19)
N1 C2 C1 116.71(17)
C3 C2 C1 121.39(18)
C2 C3 C4 119.48(18)
C2 C3 H3 120.3
C4 C3 H3 120.3
C5 C4 C3 118.88(18)
C5 C4 H4 120.6
C3 C4 H4 120.6
C4 C5 C6 120.3(2)
C4 C5 H5 119.8
C6 C5 H5 119.8
N1 C6 N2 125.20(17)
N1 C6 C5 120.35(17)
N2 C6 C5 114.44(18)
N2 C7 N3 129.57(18)
N2 C7 C8 122.50(18)
N3 C7 C8 107.91(16)
C9 C8 C13 121.09(17)
C9 C8 C7 132.12(18)
C13 C8 C7 106.76(17)
C8 C9 C10 117.61(18)
C8 C9 H9 121.2
C10 C9 H9 121.2
C9 C10 C11 121.2(2)
C9 C10 H10 119.4
C11 C10 H10 119.4
C12 C11 C10 120.89(18)
C12 C11 H11 119.6
C10 C11 H11 119.6
C11 C12 C13 118.06(18)
C11 C12 H12 121.0
C13 C12 H12 121.0
C12 C13 C8 121.16(19)
C12 C13 C14 131.56(18)
C8 C13 C14 107.24(16)
N4 C14 N3 129.93(19)
N4 C14 C13 122.05(17)
N3 C14 C13 108.00(16)
N5 C15 N4 124.85(17)
N5 C15 C16 120.11(19)
N4 C15 C16 115.03(17)
C17 C16 C15 120.88(19)
C17 C16 H16 119.6
C15 C16 H16 119.6
C16 C17 C18 118.39(18)
C16 C17 H17 120.8
C18 C17 H17 120.8
C19 C18 C17 119.4(2)
C19 C18 H18 120.3
C17 C18 H18 120.3
N5 C19 C18 122.64(18)
N5 C19 C20 116.09(17)
C18 C19 C20 121.24(19)
C19 C20 H20A 109.5
C19 C20 H20B 109.5
H20A C20 H20B 109.5
C19 C20 H20C 109.5
H20A C20 H20C 109.5
H20B C20 H20C 109.5
C26 C21 C22 118.30(17)
C26 C21 P1 122.64(14)
C22 C21 P1 119.04(15)
C23 C22 C21 120.70(19)
C23 C22 H22 119.7
C21 C22 H22 119.7
C22 C23 C24 120.15(19)
C22 C23 H23 119.9
C24 C23 H23 119.9
C25 C24 C23 120.15(18)
C25 C24 H24 119.9
C23 C24 H24 119.9
C24 C25 C26 119.73(19)
C24 C25 H25 120.1
C26 C25 H25 120.1
C21 C26 C25 120.96(18)
C21 C26 H26 119.5
C25 C26 H26 119.5
C32 C27 C28 118.23(18)
C32 C27 P1 120.17(14)
C28 C27 P1 121.00(16)
C29 C28 C27 120.69(19)
C29 C28 H28 119.7
C27 C28 H28 119.7
C30 C29 C28 120.30(19)
C30 C29 H29 119.9
C28 C29 H29 119.9
C29 C30 C31 120.03(19)
C29 C30 H30 120.0
C31 C30 H30 120.0
C32 C31 C30 119.8(2)
C32 C31 H31 120.1
C30 C31 H31 120.1
C31 C32 C27 120.92(18)
C31 C32 H32 119.5
C27 C32 H32 119.5
C38 C33 C34 118.01(18)
C38 C33 P1 126.20(15)
C34 C33 P1 115.78(14)
C35 C34 C33 121.40(18)
C35 C34 H34 119.3
C33 C34 H34 119.3
C34 C35 C36 120.02(19)
C34 C35 H35 120.0
C36 C35 H35 120.0
C37 C36 C35 119.4(2)
C37 C36 H36 120.3
C35 C36 H36 120.3
C38 C37 C36 120.82(19)
C38 C37 H37 119.6
C36 C37 H37 119.6
C37 C38 C33 120.31(18)
C37 C38 H38 119.8
C33 C38 H38 119.8
O1 C39 C40 111.89(17)
O1 C39 H39A 109.2
C40 C39 H39A 109.2
O1 C39 H39B 109.2
C40 C39 H39B 109.2
H39A C39 H39B 107.9
F3 C40 F1 107.04(19)
F3 C40 F2 105.62(16)
F1 C40 F2 106.09(17)
F3 C40 C39 112.44(18)
F1 C40 C39 113.37(17)
F2 C40 C39 111.76(18)

loop_
_geom_bond_atom_site_label_1
_geom_bond_atom_site_label_2
_geom_bond_distance
Ru1 N3 1.9461(17)
Ru1 N5 2.0746(16)
Ru1 N1 2.0772(16)
Ru1 O1 2.0857(13)
Ru1 P1 2.3224(5)
P1 C27 1.8359(19)
P1 C33 1.836(2)
P1 C21 1.8476(19)
F1 C40 1.344(3)
F2 C40 1.358(2)
F3 C40 1.341(2)
O1 C39 1.358(2)
N1 C6 1.361(3)
N1 C2 1.367(2)
N2 C7 1.298(2)
N2 C6 1.379(3)
N3 C14 1.374(2)
N3 C7 1.380(3)
N4 C14 1.304(3)
N4 C15 1.372(3)
N5 C19 1.358(3)
N5 C15 1.366(3)
C1 C2 1.491(3)
C1 H1A 0.9800
C1 H1B 0.9800
C1 H1C 0.9800
C2 C3 1.386(3)
C3 C4 1.386(3)
C3 H3 0.9500
C4 C5 1.375(3)
C4 H4 0.9500
C5 C6 1.408(3)
C5 H5 0.9500
C7 C8 1.470(3)
C8 C9 1.382(3)
C8 C13 1.399(3)
C9 C10 1.395(3)
C9 H9 0.9500
C10 C11 1.397(3)
C10 H10 0.9500
C11 C12 1.382(3)
C11 H11 0.9500
C12 C13 1.385(3)
C12 H12 0.9500
C13 C14 1.465(3)
C15 C16 1.411(3)
C16 C17 1.368(3)
C16 H16 0.9500
C17 C18 1.395(3)
C17 H17 0.9500
C18 C19 1.380(3)
C18 H18 0.9500
C19 C20 1.501(3)
C20 H20A 0.9800
C20 H20B 0.9800
C20 H20C 0.9800
C21 C26 1.392(3)
C21 C22 1.402(3)
C22 C23 1.385(3)
C22 H22 0.9500
C23 C24 1.386(3)
C23 H23 0.9500
C24 C25 1.381(3)
C24 H24 0.9500
C25 C26 1.397(3)
C25 H25 0.9500
C26 H26 0.9500
C27 C32 1.395(3)
C27 C28 1.404(3)
C28 C29 1.391(3)
C28 H28 0.9500
C29 C30 1.376(3)
C29 H29 0.9500
C30 C31 1.393(3)
C30 H30 0.9500
C31 C32 1.393(3)
C31 H31 0.9500
C32 H32 0.9500
C33 C38 1.399(3)
C33 C34 1.403(3)
C34 C35 1.376(3)
C34 H34 0.9500
C35 C36 1.389(3)
C35 H35 0.9500
C36 C37 1.387(3)
C36 H36 0.9500
C37 C38 1.386(3)
C37 H37 0.9500
C38 H38 0.9500
C39 C40 1.504(3)
C39 H39A 0.9900
C39 H39B 0.9900

loop_
_geom_torsion_atom_site_label_1
_geom_torsion_atom_site_label_2
_geom_torsion_atom_site_label_3
_geom_torsion_atom_site_label_4
_geom_torsion
N3 Ru1 P1 C27 147.82(8)
N5 Ru1 P1 C27 -121.45(8)
N1 Ru1 P1 C27 57.80(8)
O1 Ru1 P1 C27 3.0(4)
N3 Ru1 P1 C33 27.54(8)
N5 Ru1 P1 C33 118.27(8)
N1 Ru1 P1 C33 -62.48(8)
O1 Ru1 P1 C33 -117.2(4)
N3 Ru1 P1 C21 -92.14(9)
N5 Ru1 P1 C21 -1.40(9)
N1 Ru1 P1 C21 177.85(9)
O1 Ru1 P1 C21 123.1(4)
N3 Ru1 O1 C39 31.96(15)
N5 Ru1 O1 C39 -58.39(15)
N1 Ru1 O1 C39 121.69(15)
P1 Ru1 O1 C39 176.6(3)
N3 Ru1 N1 C6 -8.52(15)
N5 Ru1 N1 C6 -103.2(5)
O1 Ru1 N1 C6 -102.58(15)
P1 Ru1 N1 C6 82.76(14)
N3 Ru1 N1 C2 169.39(13)
N5 Ru1 N1 C2 74.7(5)
O1 Ru1 N1 C2 75.33(13)
P1 Ru1 N1 C2 -99.33(13)
N5 Ru1 N3 C14 -6.35(15)
N1 Ru1 N3 C14 -179.15(15)
O1 Ru1 N3 C14 -93.19(15)
P1 Ru1 N3 C14 90.57(14)
N5 Ru1 N3 C7 178.87(15)
N1 Ru1 N3 C7 6.07(15)
O1 Ru1 N3 C7 92.02(15)
P1 Ru1 N3 C7 -84.21(14)
N3 Ru1 N5 C19 -170.95(13)
N1 Ru1 N5 C19 -76.3(5)
O1 Ru1 N5 C19 -76.92(13)
P1 Ru1 N5 C19 97.70(13)
N3 Ru1 N5 C15 7.57(15)
N1 Ru1 N5 C15 102.2(5)
O1 Ru1 N5 C15 101.60(14)
P1 Ru1 N5 C15 -83.78(14)
C6 N1 C2 C3 -4.3(3)
Ru1 N1 C2 C3 177.62(14)
C6 N1 C2 C1 176.75(16)
Ru1 N1 C2 C1 -1.3(2)
N1 C2 C3 C4 -1.0(3)
C1 C2 C3 C4 177.81(18)
C2 C3 C4 C5 3.6(3)
C3 C4 C5 C6 -0.8(3)
C2 N1 C6 N2 -171.69(17)
Ru1 N1 C6 N2 6.2(3)
C2 N1 C6 C5 7.1(3)
Ru1 N1 C6 C5 -175.02(13)
C7 N2 C6 N1 1.9(3)
C7 N2 C6 C5 -176.93(17)
C4 C5 C6 N1 -4.6(3)
C4 C5 C6 N2 174.30(18)
C6 N2 C7 N3 -5.1(3)
C6 N2 C7 C8 176.91(17)
C14 N3 C7 N2 -176.25(18)
Ru1 N3 C7 N2 -0.8(3)
C14 N3 C7 C8 1.9(2)
Ru1 N3 C7 C8 177.35(12)
N2 C7 C8 C9 -0.7(3)
N3 C7 C8 C9 -179.05(19)
N2 C7 C8 C13 177.07(17)
N3 C7 C8 C13 -1.3(2)
C13 C8 C9 C10 -0.6(3)
C7 C8 C9 C10 176.91(19)
C8 C9 C10 C11 0.1(3)
C9 C10 C11 C12 0.6(3)
C10 C11 C12 C13 -0.8(3)
C11 C12 C13 C8 0.3(3)
C11 C12 C13 C14 -176.97(19)
C9 C8 C13 C12 0.4(3)
C7 C8 C13 C12 -177.69(17)
C9 C8 C13 C14 178.26(17)
C7 C8 C13 C14 0.18(19)
C15 N4 C14 N3 5.9(3)
C15 N4 C14 C13 -175.70(17)
C7 N3 C14 N4 176.75(18)
Ru1 N3 C14 N4 1.3(3)
C7 N3 C14 C13 -1.8(2)
Ru1 N3 C14 C13 -177.28(12)
C12 C13 C14 N4 -0.2(3)
C8 C13 C14 N4 -177.73(17)
C12 C13 C14 N3 178.53(19)
C8 C13 C14 N3 1.0(2)
C19 N5 C15 N4 174.61(17)
Ru1 N5 C15 N4 -3.9(3)
C19 N5 C15 C16 -4.2(3)
Ru1 N5 C15 C16 177.31(13)
C14 N4 C15 N5 -4.1(3)
C14 N4 C15 C16 174.70(18)
N5 C15 C16 C17 2.7(3)
N4 C15 C16 C17 -176.16(18)
C15 C16 C17 C18 -0.1(3)
C16 C17 C18 C19 -1.0(3)
C15 N5 C19 C18 3.2(3)
Ru1 N5 C19 C18 -178.24(14)
C15 N5 C19 C20 -179.03(16)
Ru1 N5 C19 C20 -0.4(2)
C17 C18 C19 N5 -0.5(3)
C17 C18 C19 C20 -178.26(18)
C27 P1 C21 C26 100.98(16)
C33 P1 C21 C26 -149.95(16)
Ru1 P1 C21 C26 -22.98(19)
C27 P1 C21 C22 -77.14(17)
C33 P1 C21 C22 31.93(17)
Ru1 P1 C21 C22 158.90(13)
C26 C21 C22 C23 1.3(3)
P1 C21 C22 C23 179.55(16)
C21 C22 C23 C24 -0.4(3)
C22 C23 C24 C25 -0.8(3)
C23 C24 C25 C26 0.9(3)
C22 C21 C26 C25 -1.2(3)
P1 C21 C26 C25 -179.33(15)
C24 C25 C26 C21 0.1(3)
C33 P1 C27 C32 -133.48(15)
C21 P1 C27 C32 -31.14(17)
Ru1 P1 C27 C32 101.68(15)
C33 P1 C27 C28 55.60(17)
C21 P1 C27 C28 157.94(16)
Ru1 P1 C27 C28 -69.24(16)
C32 C27 C28 C29 0.1(3)
P1 C27 C28 C29 171.23(15)
C27 C28 C29 C30 -1.0(3)
C28 C29 C30 C31 0.9(3)
C29 C30 C31 C32 -0.1(3)
C30 C31 C32 C27 -0.7(3)
C28 C27 C32 C31 0.7(3)
P1 C27 C32 C31 -170.47(15)
C27 P1 C33 C38 -10.66(19)
C21 P1 C33 C38 -115.33(17)
Ru1 P1 C33 C38 111.47(16)
C27 P1 C33 C34 168.37(14)
C21 P1 C33 C34 63.70(15)
Ru1 P1 C33 C34 -69.50(15)
C38 C33 C34 C35 -2.3(3)
P1 C33 C34 C35 178.60(14)
C33 C34 C35 C36 1.1(3)
C34 C35 C36 C37 0.7(3)
C35 C36 C37 C38 -1.3(3)
C36 C37 C38 C33 0.1(3)
C34 C33 C38 C37 1.7(3)
P1 C33 C38 C37 -179.32(15)
Ru1 O1 C39 C40 -115.19(16)
O1 C39 C40 F3 175.86(17)
O1 C39 C40 F1 54.3(2)
O1 C39 C40 F2 -65.5(2)
